data_7709008
loop_
_publ_author_name
'Wang, Ning'
'Long, Bing-Fan'
'Yin, Xian-Hong'
'Huang, Zhong-jing'
'Mi, Yan'
'Hu, Fei-Long'
'Young, David James'

_publ_section_title
;
 New structurally diverse photoactive cadmium coordination polymers
;
_journal_name_full 'Dalton Transactions'
_journal_paper_doi 10.1039/D1DT03405G
_journal_year 2021
_chemical_formula_sum 'C48 H45 Cd N3 O7'
_chemical_formula_weight 888.28
_space_group_crystal_system triclinic
_space_group_IT_number 2
_space_group_name_Hall '-P 1'
_space_group_name_H-M_alt 'P -1'
_atom_sites_solution_hydrogens geom
_audit_creation_method SHELXL-2017/1
_audit_update_record
;
2021-11-09 deposited with the CCDC.	2021-11-25 downloaded from the CCDC.
;
_cell_angle_alpha 74.064(4)
_cell_angle_beta 72.215(4)
_cell_angle_gamma 67.601(4)
_cell_formula_units_Z 2
_cell_length_a 13.043(4)
_cell_length_b 13.384(4)
_cell_length_c 14.199(4)
_cell_measurement_reflns_used 2500
_cell_measurement_temperature 296(2)
_cell_measurement_theta_max 24.999
_cell_measurement_theta_min 2.5
_cell_volume 2146.6(11)
_computing_data_collection 'Bruker SMART'
_computing_molecular_graphics 'Bruker SHELXTL'
_computing_publication_material 'Bruker SHELXTL'
_computing_structure_refinement 'SHELXL-2017/1 (Sheldrick, 2017)'
_computing_structure_solution 'Bruker SHELXTL'
_diffrn_ambient_temperature 296(2)
_diffrn_measured_fraction_theta_full 0.985
_diffrn_measured_fraction_theta_max 0.985
_diffrn_measurement_device_type bruker
_diffrn_radiation_type MoK\a
_diffrn_radiation_wavelength 0.71073
_diffrn_reflns_av_R_equivalents 0.0298
_diffrn_reflns_av_unetI/netI 0.0729
_diffrn_reflns_Laue_measured_fraction_full 0.985
_diffrn_reflns_Laue_measured_fraction_max 0.985
_diffrn_reflns_limit_h_max 14
_diffrn_reflns_limit_h_min -15
_diffrn_reflns_limit_k_max 11
_diffrn_reflns_limit_k_min -15
_diffrn_reflns_limit_l_max 13
_diffrn_reflns_limit_l_min -16
_diffrn_reflns_number 11735
_diffrn_reflns_point_group_measured_fraction_full 0.985
_diffrn_reflns_point_group_measured_fraction_max 0.985
_diffrn_reflns_theta_full 24.999
_diffrn_reflns_theta_max 24.999
_diffrn_reflns_theta_min 1.531
_exptl_absorpt_coefficient_mu 0.563
_exptl_crystal_colour yellow-brown
_exptl_crystal_density_diffrn 1.374
_exptl_crystal_description block
_exptl_crystal_F_000 916
_exptl_crystal_size_max 0.190
_exptl_crystal_size_mid 0.160
_exptl_crystal_size_min 0.140
_refine_diff_density_max 0.480
_refine_diff_density_min -0.313
_refine_diff_density_rms 0.068
_refine_ls_extinction_method none
_refine_ls_goodness_of_fit_ref 0.943
_refine_ls_hydrogen_treatment constr
_refine_ls_matrix_type full
_refine_ls_number_parameters 537
_refine_ls_number_reflns 7459
_refine_ls_number_restraints 46
_refine_ls_restrained_S_all 0.964
_refine_ls_R_factor_all 0.0713
_refine_ls_R_factor_gt 0.0456
_refine_ls_shift/su_max 0.001
_refine_ls_shift/su_mean 0.000
_refine_ls_structure_factor_coef Fsqd
_refine_ls_weighting_details 'w=1/[\s^2^(Fo^2^)+(0.0556P)^2^] where P=(Fo^2^+2Fc^2^)/3'
_refine_ls_weighting_scheme calc
_refine_ls_wR_factor_gt 0.1015
_refine_ls_wR_factor_ref 0.1110
_reflns_Friedel_coverage 0.000
_reflns_number_gt 5242
_reflns_number_total 7459
_reflns_threshold_expression 'I > 2\s(I)'
_cod_data_source_file d1dt03405g4.cif
_cod_data_source_block CP3
_cod_database_code 7709008
_shelx_shelxl_version_number 2017/1
_shelx_space_group_comment
;
The symmetry employed for this shelxl refinement is uniquely defined
by the following loop, which should always be used as a source of
symmetry information in preference to the above space-group names.
They are only intended as comments.
;
_shelx_estimated_absorpt_t_min 0.901
_shelx_estimated_absorpt_t_max 0.925

loop_
_space_group_symop_operation_xyz
'x, y, z'
'-x, -y, -z'

loop_
_atom_site_label
_atom_site_type_symbol
_atom_site_fract_x
_atom_site_fract_y
_atom_site_fract_z
_atom_site_U_iso_or_equiv
_atom_site_adp_type
_atom_site_occupancy
_atom_site_site_symmetry_order
_atom_site_calc_flag
_atom_site_refinement_flags_posn
_atom_site_refinement_flags_adp
_atom_site_refinement_flags_occupancy
_atom_site_disorder_assembly
_atom_site_disorder_group
O7 O 0.5715(8) 0.8593(9) 0.9331(8) 0.310(5) Uani 1 1 d D U . . .
C1 C -0.3598(4) 0.4955(5) -0.3004(3) 0.0890(18) Uani 1 1 d . . . . .
H1 H -0.437562 0.513663 -0.272201 0.107 Uiso 1 1 calc R U . . .
C2 C -0.2855(5) 0.4347(5) -0.2391(4) 0.0963(19) Uani 1 1 d . . . . .
H2 H -0.314302 0.412880 -0.171197 0.116 Uiso 1 1 calc R U . . .
C3 C -0.1707(4) 0.4056(4) -0.2753(3) 0.0628(12) Uani 1 1 d . . . . .
C4 C -0.1354(4) 0.4417(4) -0.3774(4) 0.0847(16) Uani 1 1 d . . . . .
H4 H -0.058087 0.424867 -0.407344 0.102 Uiso 1 1 calc R U . . .
C5 C -0.2141(4) 0.5020(4) -0.4341(3) 0.0796(16) Uani 1 1 d . . . . .
H5 H -0.187373 0.525136 -0.502241 0.096 Uiso 1 1 calc R U . . .
C6 C -0.0875(4) 0.3394(4) -0.2141(3) 0.0710(13) Uani 1 1 d . . . . .
H6 H -0.014985 0.345585 -0.237985 0.085 Uiso 1 1 calc R U . . .
C7 C -0.1054(4) 0.2718(4) -0.1286(3) 0.0632(12) Uani 1 1 d . . . . .
H7 H -0.179156 0.269218 -0.102584 0.076 Uiso 1 1 calc R U . . .
C8 C -0.0200(4) 0.2001(3) -0.0703(3) 0.0541(11) Uani 1 1 d . . . . .
C9 C -0.0535(3) 0.1440(3) 0.0278(3) 0.0541(11) Uani 1 1 d . . . . .
C10 C 0.0312(4) 0.0772(3) 0.0777(3) 0.0571(11) Uani 1 1 d . . . . .
H10 H 0.009590 0.040749 0.142523 0.068 Uiso 1 1 calc R U . . .
C11 C 0.1471(3) 0.0603(3) 0.0377(3) 0.0556(11) Uani 1 1 d . . . . .
C12 C 0.1805(4) 0.1148(3) -0.0608(3) 0.0573(11) Uani 1 1 d . . . . .
C13 C 0.0950(4) 0.1827(3) -0.1101(3) 0.0582(11) Uani 1 1 d . . . . .
H13 H 0.116516 0.219456 -0.174879 0.070 Uiso 1 1 calc R U . . .
C14 C 0.3027(4) 0.0990(4) -0.1126(3) 0.0826(16) Uani 1 1 d . . . . .
H14A H 0.307331 0.143362 -0.178570 0.124 Uiso 1 1 calc R U . . .
H14B H 0.341540 0.023089 -0.117949 0.124 Uiso 1 1 calc R U . . .
H14C H 0.337775 0.120419 -0.074368 0.124 Uiso 1 1 calc R U . . .
C15 C -0.1756(4) 0.1554(4) 0.0789(3) 0.0726(13) Uani 1 1 d . . . . .
H15A H -0.179060 0.106662 0.142657 0.109 Uiso 1 1 calc R U . . .
H15B H -0.209629 0.137182 0.037554 0.109 Uiso 1 1 calc R U . . .
H15C H -0.216030 0.229778 0.089006 0.109 Uiso 1 1 calc R U . . .
C16 C 0.2313(4) -0.0130(4) 0.0960(3) 0.0665(13) Uani 1 1 d . . . . .
H16 H 0.307215 -0.022648 0.063870 0.080 Uiso 1 1 calc R U . . .
C17 C 0.2121(4) -0.0658(4) 0.1866(3) 0.0790(16) Uani 1 1 d . . . . .
H17 H 0.135776 -0.056049 0.217206 0.095 Uiso 1 1 calc R U . . .
C18 C 0.2919(4) -0.1383(4) 0.2485(3) 0.0656(13) Uani 1 1 d . . . . .
C19 C 0.2560(4) -0.1949(5) 0.3395(4) 0.112(2) Uani 1 1 d . . . . .
H19 H 0.179138 -0.187832 0.362247 0.134 Uiso 1 1 calc R U . . .
C20 C 0.3301(4) -0.2627(5) 0.3994(3) 0.0875(18) Uani 1 1 d . . . . .
H20 H 0.301030 -0.301459 0.460382 0.105 Uiso 1 1 calc R U . . .
C21 C 0.4736(4) -0.2319(5) 0.2845(4) 0.123(3) Uani 1 1 d . . . . .
H21 H 0.551883 -0.247538 0.260658 0.148 Uiso 1 1 calc R U . . .
C22 C 0.4053(4) -0.1640(5) 0.2197(4) 0.116(3) Uani 1 1 d . . . . .
H22 H 0.438274 -0.135505 0.155079 0.139 Uiso 1 1 calc R U . . .
C23 C 0.6564(4) -0.2111(4) 0.4402(3) 0.0579(11) Uani 1 1 d . . . . .
C24 C 0.7239(3) -0.1356(3) 0.4171(3) 0.0543(11) Uani 1 1 d . . . . .
C25 C 0.6747(4) -0.0298(4) 0.4378(4) 0.0934(18) Uani 1 1 d . . . . .
H25 H 0.597313 -0.005320 0.466961 0.112 Uiso 1 1 calc R U . . .
C26 C 0.7369(4) 0.0405(4) 0.4166(4) 0.0922(18) Uani 1 1 d . . . . .
H26 H 0.701644 0.111185 0.430798 0.111 Uiso 1 1 calc R U . . .
C27 C 0.8505(4) 0.0048(4) 0.3745(3) 0.0611(12) Uani 1 1 d . . . . .
C28 C 0.9008(4) -0.0996(4) 0.3529(3) 0.0700(13) Uani 1 1 d . . . . .
H28 H 0.978184 -0.124245 0.323606 0.084 Uiso 1 1 calc R U . . .
C29 C 0.8360(4) -0.1680(4) 0.3748(3) 0.0635(12) Uani 1 1 d . . . . .
H29 H 0.871123 -0.238393 0.359900 0.076 Uiso 1 1 calc R U . . .
C30 C 0.8770(5) 0.1697(5) 0.3718(4) 0.0920(17) Uani 1 1 d . . . . .
H30A H 0.853258 0.164316 0.444252 0.110 Uiso 1 1 calc R U . . .
H30B H 0.811355 0.212995 0.343112 0.110 Uiso 1 1 calc R U . . .
C31 C 0.9707(5) 0.2236(4) 0.3291(4) 0.0816(16) Uani 1 1 d . . . . .
C32 C 0.9955(4) 0.2640(4) 0.2286(3) 0.0734(14) Uani 1 1 d . . . . .
H32 H 0.956261 0.255917 0.187842 0.088 Uiso 1 1 calc R U . . .
C33 C 1.0741(5) 0.3150(4) 0.1857(3) 0.0752(14) Uani 1 1 d . . . . .
C34 C 1.1273(6) 0.3325(6) 0.2454(4) 0.127(3) Uani 1 1 d . . . . .
H34 H 1.179193 0.370735 0.217645 0.152 Uiso 1 1 calc R U . . .
C35 C 1.1031(7) 0.2920(7) 0.3503(5) 0.148(3) Uani 1 1 d . U . . .
H35 H 1.140502 0.301556 0.391809 0.177 Uiso 1 1 calc R U . . .
C36 C 1.0239(7) 0.2387(6) 0.3898(4) 0.133(3) Uani 1 1 d . . . . .
H36 H 1.006555 0.212780 0.458625 0.160 Uiso 1 1 calc R U . . .
C37 C 1.1042(5) 0.3484(4) 0.0723(3) 0.0912(18) Uani 1 1 d . . . . .
H37A H 1.160333 0.286368 0.042832 0.109 Uiso 1 1 calc R U . . .
H37B H 1.036786 0.370591 0.045935 0.109 Uiso 1 1 calc R U . . .
C38 C 1.1961(5) 0.4642(4) -0.0533(3) 0.0771(15) Uani 1 1 d . . . . .
C39 C 1.1910(4) 0.4246(4) -0.1309(3) 0.0767(15) Uani 1 1 d . . . . .
H39 H 1.151681 0.375291 -0.117600 0.092 Uiso 1 1 calc R U . . .
C40 C 1.2447(4) 0.4583(4) -0.2297(3) 0.0662(12) Uani 1 1 d . . . . .
H40 H 1.240835 0.431542 -0.281979 0.079 Uiso 1 1 calc R U . . .
C41 C 1.3035(3) 0.5312(3) -0.2497(3) 0.0517(10) Uani 1 1 d . . . . .
C42 C 1.3061(4) 0.5714(4) -0.1697(3) 0.0763(15) Uani 1 1 d . . . . .
H42 H 1.344787 0.621081 -0.182074 0.092 Uiso 1 1 calc R U . . .
C43 C 1.2525(5) 0.5383(4) -0.0733(3) 0.0905(18) Uani 1 1 d . . . . .
H43 H 1.254346 0.566432 -0.021040 0.109 Uiso 1 1 calc R U . . .
C49 C 1.3659(3) 0.5653(3) -0.3538(3) 0.0492(10) Uani 1 1 d . . . . .
Cd1 Cd 0.54999(2) -0.36433(2) 0.49239(2) 0.04626(12) Uani 1 1 d . . . . .
N1 N -0.3255(3) 0.5296(3) -0.3987(3) 0.0620(10) Uani 1 1 d . . . . .
N2 N 0.4374(3) -0.2757(3) 0.3763(2) 0.0574(9) Uani 1 1 d . . . . .
O1 O 0.6990(3) -0.2943(3) 0.3989(2) 0.0635(8) Uani 1 1 d . . . . .
O2 O 0.5611(3) -0.1915(3) 0.4997(3) 0.0812(10) Uani 1 1 d . . . . .
O3 O 0.9225(3) 0.0653(3) 0.3468(2) 0.0799(10) Uani 1 1 d . . . . .
O4 O 1.1474(4) 0.4350(3) 0.0465(2) 0.1053(14) Uani 1 1 d . . . . .
O5 O 1.4088(2) 0.6392(2) -0.3675(2) 0.0626(8) Uani 1 1 d . . . . .
O6 O 1.3748(3) 0.5188(2) -0.4227(2) 0.0697(9) Uani 1 1 d . . . . .
N3 N 0.5439(6) 0.8202(8) 0.8104(10) 0.216(4) Uani 1 1 d D U . . .
C46 C 0.5365(6) 0.7954(10) 0.9030(11) 0.234(6) Uani 1 1 d D U . . .
C44 C 0.5139(9) 0.7723(9) 0.7453(8) 0.281(7) Uani 1 1 d D U . . .
H44A H 0.503768 0.703326 0.780886 0.421 Uiso 1 1 calc R U . . .
H44B H 0.573886 0.760818 0.686016 0.421 Uiso 1 1 calc R U . . .
H44C H 0.444485 0.821492 0.726500 0.421 Uiso 1 1 calc R U . . .
C45 C 0.5881(10) 0.9150(11) 0.7362(11) 0.326(9) Uani 1 1 d D U . . .
H45A H 0.626921 0.938651 0.769115 0.490 Uiso 1 1 calc R U . . .
H45B H 0.524667 0.975872 0.717385 0.490 Uiso 1 1 calc R U . . .
H45C H 0.639625 0.888082 0.677168 0.490 Uiso 1 1 calc R U . . .
C47 C 0.4914(10) 0.7011(11) 0.9601(10) 0.354(11) Uani 1 1 d D U . . .
H47A H 0.431605 0.723868 1.016944 0.531 Uiso 1 1 calc R U . . .
H47B H 0.551920 0.639481 0.982895 0.531 Uiso 1 1 calc R U . . .
H47C H 0.462188 0.680494 0.916577 0.531 Uiso 1 1 calc R U . . .

loop_
_atom_site_aniso_label
_atom_site_aniso_U_11
_atom_site_aniso_U_22
_atom_site_aniso_U_33
_atom_site_aniso_U_23
_atom_site_aniso_U_13
_atom_site_aniso_U_12
O7 0.343(12) 0.336(12) 0.302(11) -0.105(9) -0.151(9) -0.071(10)
C1 0.061(3) 0.128(5) 0.051(3) 0.001(3) -0.025(2) -0.002(3)
C2 0.086(4) 0.121(5) 0.050(3) 0.001(3) -0.033(3) 0.003(3)
C3 0.072(3) 0.054(3) 0.051(3) -0.009(2) -0.029(2) 0.004(2)
C4 0.062(3) 0.092(4) 0.077(3) 0.011(3) -0.031(3) -0.006(3)
C5 0.065(3) 0.096(4) 0.055(3) 0.016(3) -0.027(2) -0.012(3)
C6 0.065(3) 0.067(3) 0.072(3) -0.007(3) -0.035(2) 0.000(2)
C7 0.067(3) 0.061(3) 0.061(3) -0.008(2) -0.038(2) -0.003(2)
C8 0.061(3) 0.050(3) 0.052(3) -0.010(2) -0.031(2) -0.003(2)
C9 0.058(3) 0.048(3) 0.052(2) -0.006(2) -0.024(2) -0.007(2)
C10 0.064(3) 0.052(3) 0.048(2) 0.003(2) -0.022(2) -0.012(2)
C11 0.057(3) 0.053(3) 0.051(2) 0.005(2) -0.026(2) -0.011(2)
C12 0.061(3) 0.054(3) 0.051(2) 0.001(2) -0.022(2) -0.012(2)
C13 0.074(3) 0.051(3) 0.044(2) 0.006(2) -0.030(2) -0.013(2)
C14 0.068(3) 0.101(4) 0.064(3) 0.013(3) -0.023(2) -0.025(3)
C15 0.066(3) 0.073(3) 0.072(3) -0.009(3) -0.026(2) -0.010(3)
C16 0.055(3) 0.072(3) 0.055(3) 0.010(2) -0.020(2) -0.011(2)
C17 0.052(3) 0.105(4) 0.057(3) 0.025(3) -0.022(2) -0.019(3)
C18 0.052(3) 0.082(3) 0.052(3) 0.016(2) -0.022(2) -0.022(2)
C19 0.051(3) 0.173(6) 0.074(4) 0.048(4) -0.026(3) -0.036(3)
C20 0.067(3) 0.120(5) 0.057(3) 0.037(3) -0.028(2) -0.037(3)
C21 0.057(3) 0.179(7) 0.085(4) 0.073(4) -0.033(3) -0.040(4)
C22 0.068(3) 0.169(6) 0.074(4) 0.062(4) -0.032(3) -0.044(4)
C23 0.064(3) 0.054(3) 0.057(3) 0.003(2) -0.019(2) -0.025(2)
C24 0.052(2) 0.052(3) 0.055(3) -0.011(2) -0.007(2) -0.016(2)
C25 0.055(3) 0.077(4) 0.143(5) -0.035(4) 0.012(3) -0.032(3)
C26 0.064(3) 0.069(3) 0.139(5) -0.039(3) 0.013(3) -0.031(3)
C27 0.063(3) 0.069(3) 0.058(3) -0.001(2) -0.004(2) -0.042(3)
C28 0.050(3) 0.070(3) 0.078(3) -0.007(3) -0.003(2) -0.020(3)
C29 0.063(3) 0.055(3) 0.060(3) -0.002(2) -0.004(2) -0.019(2)
C30 0.099(4) 0.090(4) 0.087(4) -0.019(3) 0.003(3) -0.048(4)
C31 0.116(4) 0.085(4) 0.061(3) -0.012(3) -0.002(3) -0.066(3)
C32 0.092(4) 0.082(4) 0.060(3) -0.017(3) -0.004(3) -0.050(3)
C33 0.110(4) 0.076(3) 0.052(3) -0.011(3) -0.004(3) -0.055(3)
C34 0.185(7) 0.170(7) 0.074(4) -0.003(4) 0.002(4) -0.146(6)
C35 0.191(6) 0.210(7) 0.104(5) -0.013(5) -0.044(4) -0.134(6)
C36 0.198(8) 0.198(8) 0.059(4) 0.013(4) -0.017(4) -0.159(7)
C37 0.136(5) 0.087(4) 0.058(3) -0.011(3) 0.002(3) -0.065(4)
C38 0.112(4) 0.072(3) 0.043(3) -0.010(2) 0.008(3) -0.045(3)
C39 0.100(4) 0.078(4) 0.056(3) -0.011(3) 0.008(3) -0.054(3)
C40 0.089(3) 0.070(3) 0.046(3) -0.008(2) -0.012(2) -0.037(3)
C41 0.063(3) 0.047(2) 0.041(2) -0.0026(19) -0.008(2) -0.021(2)
C42 0.115(4) 0.082(4) 0.049(3) -0.012(2) 0.001(3) -0.064(3)
C43 0.151(5) 0.100(4) 0.044(3) -0.017(3) 0.003(3) -0.083(4)
C49 0.048(2) 0.047(3) 0.041(2) 0.001(2) -0.0132(19) -0.007(2)
Cd1 0.04947(18) 0.04477(19) 0.04194(18) 0.00508(12) -0.02088(13) -0.01321(13)
N1 0.064(2) 0.063(2) 0.051(2) -0.0031(18) -0.0294(18) -0.0038(19)
N2 0.051(2) 0.066(2) 0.045(2) 0.0162(17) -0.0200(16) -0.0183(18)
O1 0.078(2) 0.0546(19) 0.0618(19) -0.0057(16) -0.0219(16) -0.0245(17)
O2 0.063(2) 0.072(2) 0.111(3) -0.022(2) 0.000(2) -0.0357(18)
O3 0.085(2) 0.075(2) 0.087(2) -0.013(2) -0.0048(19) -0.046(2)
O4 0.171(4) 0.101(3) 0.055(2) -0.0158(19) 0.022(2) -0.092(3)
O5 0.0682(19) 0.068(2) 0.0520(17) 0.0017(15) -0.0102(14) -0.0344(17)
O6 0.104(2) 0.0558(19) 0.0389(16) -0.0037(14) -0.0116(16) -0.0218(18)
N3 0.204(8) 0.211(9) 0.222(10) -0.113(9) -0.065(8) 0.011(7)
C46 0.210(10) 0.257(13) 0.244(13) -0.134(11) -0.103(10) 0.018(9)
C44 0.377(18) 0.334(16) 0.231(12) -0.131(11) -0.055(12) -0.180(14)
C45 0.344(19) 0.224(14) 0.309(18) -0.040(12) 0.030(15) -0.069(14)
C47 0.188(12) 0.254(16) 0.46(2) 0.027(15) 0.029(13) -0.039(12)

loop_
_atom_type_symbol
_atom_type_description
_atom_type_scat_dispersion_real
_atom_type_scat_dispersion_imag
_atom_type_scat_source
C C 0.0033 0.0016 'International Tables Vol C Tables 4.2.6.8 and 6.1.1.4'
H H 0.0000 0.0000 'International Tables Vol C Tables 4.2.6.8 and 6.1.1.4'
Cd Cd -0.8075 1.2024 'International Tables Vol C Tables 4.2.6.8 and 6.1.1.4'
N N 0.0061 0.0033 'International Tables Vol C Tables 4.2.6.8 and 6.1.1.4'
O O 0.0106 0.0060 'International Tables Vol C Tables 4.2.6.8 and 6.1.1.4'

loop_
_geom_angle_atom_site_label_1
_geom_angle_atom_site_label_2
_geom_angle_atom_site_label_3
_geom_angle
_geom_angle_site_symmetry_1
_geom_angle_site_symmetry_3
_geom_angle_publ_flag
N1 C1 C2 122.9(5) . . ?
N1 C1 H1 118.5 . . ?
C2 C1 H1 118.5 . . ?
C3 C2 C1 121.7(5) . . ?
C3 C2 H2 119.1 . . ?
C1 C2 H2 119.1 . . ?
C2 C3 C4 115.2(4) . . ?
C2 C3 C6 124.2(4) . . ?
C4 C3 C6 120.6(4) . . ?
C5 C4 C3 120.1(5) . . ?
C5 C4 H4 120.0 . . ?
C3 C4 H4 120.0 . . ?
N1 C5 C4 124.5(4) . . ?
N1 C5 H5 117.8 . . ?
C4 C5 H5 117.8 . . ?
C7 C6 C3 126.2(5) . . ?
C7 C6 H6 116.9 . . ?
C3 C6 H6 116.9 . . ?
C6 C7 C8 126.3(4) . . ?
C6 C7 H7 116.9 . . ?
C8 C7 H7 116.9 . . ?
C13 C8 C9 118.0(3) . . ?
C13 C8 C7 121.5(4) . . ?
C9 C8 C7 120.5(4) . . ?
C10 C9 C8 117.3(4) . . ?
C10 C9 C15 119.7(4) . . ?
C8 C9 C15 123.0(4) . . ?
C9 C10 C11 124.6(4) . . ?
C9 C10 H10 117.7 . . ?
C11 C10 H10 117.7 . . ?
C10 C11 C12 118.0(3) . . ?
C10 C11 C16 120.8(4) . . ?
C12 C11 C16 121.2(4) . . ?
C13 C12 C11 117.2(4) . . ?
C13 C12 C14 120.4(4) . . ?
C11 C12 C14 122.4(4) . . ?
C8 C13 C12 124.9(4) . . ?
C8 C13 H13 117.5 . . ?
C12 C13 H13 117.5 . . ?
C12 C14 H14A 109.5 . . ?
C12 C14 H14B 109.5 . . ?
H14A C14 H14B 109.5 . . ?
C12 C14 H14C 109.5 . . ?
H14A C14 H14C 109.5 . . ?
H14B C14 H14C 109.5 . . ?
C9 C15 H15A 109.5 . . ?
C9 C15 H15B 109.5 . . ?
H15A C15 H15B 109.5 . . ?
C9 C15 H15C 109.5 . . ?
H15A C15 H15C 109.5 . . ?
H15B C15 H15C 109.5 . . ?
C17 C16 C11 127.4(4) . . ?
C17 C16 H16 116.3 . . ?
C11 C16 H16 116.3 . . ?
C16 C17 C18 129.7(4) . . ?
C16 C17 H17 115.1 . . ?
C18 C17 H17 115.1 . . ?
C22 C18 C19 113.4(4) . . ?
C22 C18 C17 125.2(4) . . ?
C19 C18 C17 121.0(4) . . ?
C18 C19 C20 121.7(4) . . ?
C18 C19 H19 119.1 . . ?
C20 C19 H19 119.1 . . ?
N2 C20 C19 124.0(4) . . ?
N2 C20 H20 118.0 . . ?
C19 C20 H20 118.0 . . ?
N2 C21 C22 125.0(5) . . ?
N2 C21 H21 117.5 . . ?
C22 C21 H21 117.5 . . ?
C18 C22 C21 120.9(4) . . ?
C18 C22 H22 119.5 . . ?
C21 C22 H22 119.5 . . ?
O2 C23 O1 121.8(4) . . ?
O2 C23 C24 120.2(4) . . ?
O1 C23 C24 118.0(4) . . ?
C29 C24 C25 117.2(4) . . ?
C29 C24 C23 120.8(4) . . ?
C25 C24 C23 121.9(4) . . ?
C26 C25 C24 122.2(4) . . ?
C26 C25 H25 118.9 . . ?
C24 C25 H25 118.9 . . ?
C27 C26 C25 119.2(5) . . ?
C27 C26 H26 120.4 . . ?
C25 C26 H26 120.4 . . ?
C26 C27 O3 126.1(5) . . ?
C26 C27 C28 119.5(4) . . ?
O3 C27 C28 114.4(4) . . ?
C27 C28 C29 119.9(4) . . ?
C27 C28 H28 120.1 . . ?
C29 C28 H28 120.1 . . ?
C24 C29 C28 122.0(4) . . ?
C24 C29 H29 119.0 . . ?
C28 C29 H29 119.0 . . ?
O3 C30 C31 107.2(4) . . ?
O3 C30 H30A 110.3 . . ?
C31 C30 H30A 110.3 . . ?
O3 C30 H30B 110.3 . . ?
C31 C30 H30B 110.3 . . ?
H30A C30 H30B 108.5 . . ?
C36 C31 C32 119.1(5) . . ?
C36 C31 C30 121.4(5) . . ?
C32 C31 C30 119.4(5) . . ?
C33 C32 C31 123.0(5) . . ?
C33 C32 H32 118.5 . . ?
C31 C32 H32 118.5 . . ?
C32 C33 C34 118.9(5) . . ?
C32 C33 C37 119.7(5) . . ?
C34 C33 C37 121.4(5) . . ?
C33 C34 C35 119.5(6) . . ?
C33 C34 H34 120.3 . . ?
C35 C34 H34 120.3 . . ?
C36 C35 C34 119.1(6) . . ?
C36 C35 H35 120.4 . . ?
C34 C35 H35 120.4 . . ?
C31 C36 C35 120.3(5) . . ?
C31 C36 H36 119.8 . . ?
C35 C36 H36 119.8 . . ?
O4 C37 C33 109.9(4) . . ?
O4 C37 H37A 109.7 . . ?
C33 C37 H37A 109.7 . . ?
O4 C37 H37B 109.7 . . ?
C33 C37 H37B 109.7 . . ?
H37A C37 H37B 108.2 . . ?
C43 C38 C39 119.7(4) . . ?
C43 C38 O4 115.6(5) . . ?
C39 C38 O4 124.6(5) . . ?
C38 C39 C40 120.2(5) . . ?
C38 C39 H39 119.9 . . ?
C40 C39 H39 119.9 . . ?
C41 C40 C39 120.1(4) . . ?
C41 C40 H40 119.9 . . ?
C39 C40 H40 119.9 . . ?
C40 C41 C42 118.6(4) . . ?
C40 C41 C49 121.5(4) . . ?
C42 C41 C49 119.9(4) . . ?
C43 C42 C41 120.8(4) . . ?
C43 C42 H42 119.6 . . ?
C41 C42 H42 119.6 . . ?
C42 C43 C38 120.6(5) . . ?
C42 C43 H43 119.7 . . ?
C38 C43 H43 119.7 . . ?
O6 C49 O5 122.9(4) . . ?
O6 C49 C41 119.3(4) . . ?
O5 C49 C41 117.7(4) . . ?
O5 Cd1 O6 117.69(11) 1_446 2_755 ?
O5 Cd1 N2 97.87(11) 1_446 . ?
O6 Cd1 N2 91.05(12) 2_755 . ?
O5 Cd1 O1 145.40(12) 1_446 . ?
O6 Cd1 O1 94.10(11) 2_755 . ?
N2 Cd1 O1 94.61(11) . . ?
O5 Cd1 N1 85.66(12) 1_446 1_646 ?
O6 Cd1 N1 82.91(12) 2_755 1_646 ?
N2 Cd1 N1 173.92(12) . 1_646 ?
O1 Cd1 N1 85.12(12) . 1_646 ?
O5 Cd1 O2 92.92(12) 1_446 . ?
O6 Cd1 O2 148.88(12) 2_755 . ?
N2 Cd1 O2 90.03(13) . . ?
O1 Cd1 O2 54.83(10) . . ?
N1 Cd1 O2 94.75(13) 1_646 . ?
C5 N1 C1 115.6(4) . . ?
C5 N1 Cd1 120.1(3) . 1_464 ?
C1 N1 Cd1 124.3(3) . 1_464 ?
C20 N2 C21 113.8(4) . . ?
C20 N2 Cd1 121.9(3) . . ?
C21 N2 Cd1 124.3(3) . . ?
C23 O1 Cd1 92.5(3) . . ?
C23 O2 Cd1 90.5(3) . . ?
C27 O3 C30 116.5(4) . . ?
C38 O4 C37 117.6(4) . . ?
C49 O5 Cd1 112.2(3) . 1_664 ?
C49 O6 Cd1 148.8(3) . 2_755 ?
C46 N3 C44 129.7(13) . . ?
C46 N3 C45 126.1(12) . . ?
C44 N3 C45 104.2(11) . . ?
N3 C46 O7 110.9(13) . . ?
N3 C46 C47 117.4(13) . . ?
O7 C46 C47 131.7(14) . . ?
N3 C44 H44A 109.5 . . ?
N3 C44 H44B 109.5 . . ?
H44A C44 H44B 109.5 . . ?
N3 C44 H44C 109.5 . . ?
H44A C44 H44C 109.5 . . ?
H44B C44 H44C 109.5 . . ?
N3 C45 H45A 109.5 . . ?
N3 C45 H45B 109.5 . . ?
H45A C45 H45B 109.5 . . ?
N3 C45 H45C 109.5 . . ?
H45A C45 H45C 109.5 . . ?
H45B C45 H45C 109.5 . . ?
C46 C47 H47A 109.5 . . ?
C46 C47 H47B 109.5 . . ?
H47A C47 H47B 109.5 . . ?
C46 C47 H47C 109.5 . . ?
H47A C47 H47C 109.5 . . ?
H47B C47 H47C 109.5 . . ?

loop_
_geom_bond_atom_site_label_1
_geom_bond_atom_site_label_2
_geom_bond_distance
_geom_bond_site_symmetry_2
_geom_bond_publ_flag
O7 C46 1.318(12) . ?
C1 N1 1.334(5) . ?
C1 C2 1.373(6) . ?
C1 H1 0.9300 . ?
C2 C3 1.361(7) . ?
C2 H2 0.9300 . ?
C3 C4 1.388(6) . ?
C3 C6 1.461(6) . ?
C4 C5 1.367(6) . ?
C4 H4 0.9300 . ?
C5 N1 1.323(5) . ?
C5 H5 0.9300 . ?
C6 C7 1.316(6) . ?
C6 H6 0.9300 . ?
C7 C8 1.470(5) . ?
C7 H7 0.9300 . ?
C8 C13 1.383(6) . ?
C8 C9 1.414(5) . ?
C9 C10 1.378(5) . ?
C9 C15 1.501(6) . ?
C10 C11 1.394(6) . ?
C10 H10 0.9300 . ?
C11 C12 1.411(5) . ?
C11 C16 1.463(5) . ?
C12 C13 1.384(5) . ?
C12 C14 1.496(6) . ?
C13 H13 0.9300 . ?
C14 H14A 0.9600 . ?
C14 H14B 0.9600 . ?
C14 H14C 0.9600 . ?
C15 H15A 0.9600 . ?
C15 H15B 0.9600 . ?
C15 H15C 0.9600 . ?
C16 C17 1.287(5) . ?
C16 H16 0.9300 . ?
C17 C18 1.455(6) . ?
C17 H17 0.9300 . ?
C18 C22 1.339(6) . ?
C18 C19 1.352(6) . ?
C19 C20 1.375(6) . ?
C19 H19 0.9300 . ?
C20 N2 1.289(5) . ?
C20 H20 0.9300 . ?
C21 N2 1.297(5) . ?
C21 C22 1.375(6) . ?
C21 H21 0.9300 . ?
C22 H22 0.9300 . ?
C23 O2 1.249(5) . ?
C23 O1 1.259(5) . ?
C23 C24 1.491(6) . ?
C24 C29 1.345(6) . ?
C24 C25 1.387(6) . ?
C25 C26 1.381(7) . ?
C25 H25 0.9300 . ?
C26 C27 1.363(6) . ?
C26 H26 0.9300 . ?
C27 O3 1.368(5) . ?
C27 C28 1.375(6) . ?
C28 C29 1.386(6) . ?
C28 H28 0.9300 . ?
C29 H29 0.9300 . ?
C30 O3 1.393(6) . ?
C30 C31 1.536(7) . ?
C30 H30A 0.9700 . ?
C30 H30B 0.9700 . ?
C31 C36 1.355(8) . ?
C31 C32 1.364(6) . ?
C32 C33 1.347(6) . ?
C32 H32 0.9300 . ?
C33 C34 1.359(7) . ?
C33 C37 1.517(6) . ?
C34 C35 1.419(8) . ?
C34 H34 0.9300 . ?
C35 C36 1.372(8) . ?
C35 H35 0.9300 . ?
C36 H36 0.9300 . ?
C37 O4 1.391(6) . ?
C37 H37A 0.9700 . ?
C37 H37B 0.9700 . ?
C38 C43 1.371(7) . ?
C38 C39 1.375(6) . ?
C38 O4 1.378(5) . ?
C39 C40 1.398(5) . ?
C39 H39 0.9300 . ?
C40 C41 1.380(6) . ?
C40 H40 0.9300 . ?
C41 C42 1.398(6) . ?
C41 C49 1.494(5) . ?
C42 C43 1.370(6) . ?
C42 H42 0.9300 . ?
C43 H43 0.9300 . ?
C49 O6 1.253(5) . ?
C49 O5 1.256(5) . ?
Cd1 O5 2.258(3) 1_446 ?
Cd1 O6 2.280(3) 2_755 ?
Cd1 N2 2.315(3) . ?
Cd1 O1 2.355(3) . ?
Cd1 N1 2.369(3) 1_646 ?
Cd1 O2 2.404(3) . ?
N3 C46 1.248(12) . ?
N3 C44 1.467(10) . ?
N3 C45 1.583(12) . ?
C46 C47 1.519(13) . ?
C44 H44A 0.9600 . ?
C44 H44B 0.9600 . ?
C44 H44C 0.9600 . ?
C45 H45A 0.9600 . ?
C45 H45B 0.9600 . ?
C45 H45C 0.9600 . ?
C47 H47A 0.9600 . ?
C47 H47B 0.9600 . ?
C47 H47C 0.9600 . ?
